data_7706266
loop_
_publ_author_name
'Harringer, Sophia'
'Wernitznig, Debora'
'Gajic, Natalie'
'Diridl, Andreas'
'Wenisch, Dominik'
'Hejl, Michaela'
'Jakupec, Michael A.'
'Theiner, Sarah'
'Koellensperger, Gunda'
'Kandioller, Wolfgang'
'Keppler, Bernhard K.'

_publ_section_title
;
 Introducing <i>N</i>-, <i>P</i>-, and <i>S</i>-donor leaving groups: an
 investigation of the chemical and biological properties of ruthenium,
 rhodium and iridium thiopyridone piano stool complexes.
;
_journal_issue 44
_journal_name_full 'Dalton transactions (Cambridge, England : 2003)'
_journal_page_first 15693
_journal_page_last 15711
_journal_paper_doi 10.1039/d0dt03165h
_journal_volume 49
_journal_year 2020
_chemical_formula_moiety 'C29 H39 N4 O P Rh S, F6 P'
_chemical_formula_sum 'C29 H39 F6 N4 O P2 Rh S'
_chemical_formula_weight 770.55
_chemical_name_systematic
;
[(1,3,5-Triaza-7-phosphaadamantane-\kP)(1-benzyl-2-methyl-3-oxo-\kO-pyridine-
4(1H)-thionato-\kS)(\h5-1,2,3,4,5-pentamethylcyclopentadienyl)rhodium(III)] 
hexafluorophosphate
;
_space_group_crystal_system triclinic
_space_group_IT_number 2
_space_group_name_Hall '-P 1'
_space_group_name_H-M_alt 'P -1'
_atom_sites_solution_hydrogens geom
_atom_sites_solution_primary direct
_audit_creation_date 2020-07-15
_audit_creation_method
;
Olex2 1.2
(compiled 2018.05.29 svn.r3508 for OlexSys, GUI svn.r5506)
;
_audit_update_record
;
2020-07-22 deposited with the CCDC.	2020-10-16 downloaded from the CCDC.
;
_cell_angle_alpha 68.784(2)
_cell_angle_beta 84.539(3)
_cell_angle_gamma 78.200(3)
_cell_formula_units_Z 2
_cell_length_a 9.4865(4)
_cell_length_b 13.5259(8)
_cell_length_c 13.5730(8)
_cell_measurement_reflns_used 9930
_cell_measurement_temperature 120.0
_cell_measurement_theta_max 30.005
_cell_measurement_theta_min 2.672
_cell_volume 1588.82(15)
_computing_cell_refinement 'SAINT V8.38A (2016)'
_computing_data_collection APEX3
_computing_data_reduction 'SAINT V8.38A (2016)'
_computing_molecular_graphics 'Olex2 (Dolomanov et al., 2009)'
_computing_publication_material 'Olex2 (Dolomanov et al., 2009)'
_computing_structure_refinement 'ShelXL (Sheldrick, 2015)'
_computing_structure_solution 'ShelXS (Sheldrick, 2008)'
_diffrn_ambient_temperature 120.0
_diffrn_measured_fraction_theta_full 0.998
_diffrn_measured_fraction_theta_max 0.999
_diffrn_measurement_device_type 'Bruker D8 Venture'
_diffrn_measurement_method '\f and \w scans'
_diffrn_radiation_probe x-ray
_diffrn_radiation_type MoK\a
_diffrn_radiation_wavelength 0.71073
_diffrn_reflns_av_R_equivalents 0.0531
_diffrn_reflns_av_unetI/netI 0.0383
_diffrn_reflns_Laue_measured_fraction_full 0.998
_diffrn_reflns_Laue_measured_fraction_max 0.999
_diffrn_reflns_limit_h_max 13
_diffrn_reflns_limit_h_min -13
_diffrn_reflns_limit_k_max 19
_diffrn_reflns_limit_k_min -19
_diffrn_reflns_limit_l_max 19
_diffrn_reflns_limit_l_min -19
_diffrn_reflns_number 52261
_diffrn_reflns_point_group_measured_fraction_full 0.998
_diffrn_reflns_point_group_measured_fraction_max 0.999
_diffrn_reflns_theta_full 25.242
_diffrn_reflns_theta_max 30.034
_diffrn_reflns_theta_min 2.194
_diffrn_source 'Sealed xray tube'
_diffrn_source_type 'Incoatec IuS'
_diffrn_standards_number 0
_exptl_absorpt_coefficient_mu 0.770
_exptl_absorpt_correction_T_max 0.7460
_exptl_absorpt_correction_T_min 0.7142
_exptl_absorpt_correction_type multi-scan
_exptl_absorpt_process_details
;
SADABS-2016/2 (Bruker,2016/2) was used for absorption correction. 
wR2(int) was 0.0750 before and 0.0525 after correction. 
The Ratio of minimum to maximum transmission is 0.9574. 
The \l/2 correction factor is Not present.
;
_exptl_crystal_colour 'clear orange'
_exptl_crystal_colour_lustre clear
_exptl_crystal_colour_primary orange
_exptl_crystal_density_diffrn 1.611
_exptl_crystal_description block
_exptl_crystal_F_000 788
_exptl_crystal_size_max 0.108
_exptl_crystal_size_mid 0.085
_exptl_crystal_size_min 0.046
_refine_diff_density_max 0.963
_refine_diff_density_min -0.991
_refine_diff_density_rms 0.103
_refine_ls_extinction_method none
_refine_ls_goodness_of_fit_ref 1.053
_refine_ls_hydrogen_treatment constr
_refine_ls_matrix_type full
_refine_ls_number_parameters 403
_refine_ls_number_reflns 9290
_refine_ls_number_restraints 0
_refine_ls_restrained_S_all 1.053
_refine_ls_R_factor_all 0.0495
_refine_ls_R_factor_gt 0.0373
_refine_ls_shift/su_max 0.001
_refine_ls_shift/su_mean 0.000
_refine_ls_structure_factor_coef Fsqd
_refine_ls_weighting_details
;
 w=1/[\s^2^(Fo^2^)+(0.0308P)^2^+2.3738P]
 where P=(Fo^2^+2Fc^2^)/3
;
_refine_ls_weighting_scheme calc
_refine_ls_wR_factor_gt 0.0793
_refine_ls_wR_factor_ref 0.0866
_reflns_Friedel_coverage 0.000
_reflns_number_gt 7892
_reflns_number_total 9290
_reflns_threshold_expression 'I > 2\s(I)'
_cod_data_source_file d0dt03165h2.cif
_cod_data_source_block soha101b_p-1
_cod_database_code 7706266
_shelxl_version_number 2013-2
_shelx_space_group_comment
;
The symmetry employed for this shelxl refinement is uniquely defined
by the following loop, which should always be used as a source of
symmetry information in preference to the above space-group names.
They are only intended as comments.
;

loop_
_space_group_symop_operation_xyz
'x, y, z'
'-x, -y, -z'

loop_
_atom_site_label
_atom_site_type_symbol
_atom_site_fract_x
_atom_site_fract_y
_atom_site_fract_z
_atom_site_U_iso_or_equiv
_atom_site_adp_type
_atom_site_occupancy
_atom_site_site_symmetry_order
_atom_site_calc_flag
_atom_site_refinement_flags_posn
_atom_site_refinement_flags_adp
_atom_site_refinement_flags_occupancy
_atom_site_disorder_assembly
_atom_site_disorder_group
Rh1 Rh 0.67332(2) 0.71553(2) 0.67075(2) 0.01407(5) Uani 1 1 d . . . . .
S1 S 0.60517(6) 0.89504(5) 0.66960(5) 0.01916(11) Uani 1 1 d . . . . .
P1 P 0.81610(6) 0.77866(5) 0.52543(4) 0.01500(11) Uani 1 1 d . . . . .
O1 O 0.83993(17) 0.70945(13) 0.76404(13) 0.0181(3) Uani 1 1 d . . . . .
N1 N 0.8901(2) 0.84491(16) 0.93706(15) 0.0192(4) Uani 1 1 d . . . . .
N2 N 1.0396(2) 0.89102(17) 0.45242(16) 0.0224(4) Uani 1 1 d . . . . .
N3 N 0.8471(2) 0.92667(17) 0.32690(16) 0.0212(4) Uani 1 1 d . . . . .
N4 N 1.0213(2) 0.75519(17) 0.37435(17) 0.0247(4) Uani 1 1 d . . . . .
C1 C 0.9080(3) 0.76794(18) 0.89179(18) 0.0182(4) Uani 1 1 d . . . . .
C2 C 0.8225(2) 0.78406(17) 0.80589(17) 0.0160(4) Uani 1 1 d . . . . .
C3 C 0.7181(2) 0.88063(18) 0.76879(18) 0.0175(4) Uani 1 1 d . . . . .
C4 C 0.7105(3) 0.95851(19) 0.81555(19) 0.0207(5) Uani 1 1 d . . . . .
H4 H 0.6458 1.0253 0.7892 0.025 Uiso 1 1 calc R . . . .
C5 C 0.7956(3) 0.93908(19) 0.89877(19) 0.0218(5) Uani 1 1 d . . . . .
H5 H 0.7884 0.9923 0.9302 0.026 Uiso 1 1 calc R . . . .
C6 C 0.6432(3) 0.55485(18) 0.77546(19) 0.0192(4) Uani 1 1 d . . . . .
C7 C 0.5210(3) 0.63175(19) 0.78779(19) 0.0203(4) Uani 1 1 d . . . . .
C8 C 0.4539(2) 0.6846(2) 0.6869(2) 0.0209(5) Uani 1 1 d . . . . .
C9 C 0.5349(3) 0.64063(19) 0.61289(19) 0.0200(4) Uani 1 1 d . . . . .
C10 C 0.6524(2) 0.55873(18) 0.66859(18) 0.0187(4) Uani 1 1 d . . . . .
C11 C 0.7461(3) 0.4849(2) 0.8601(2) 0.0259(5) Uani 1 1 d . . . . .
H11A H 0.8410 0.4687 0.8282 0.039 Uiso 1 1 calc GR . . . .
H11B H 0.7114 0.4176 0.8994 0.039 Uiso 1 1 calc GR . . . .
H11C H 0.7536 0.5225 0.9085 0.039 Uiso 1 1 calc GR . . . .
C12 C 0.4671(3) 0.6487(2) 0.8885(2) 0.0302(6) Uani 1 1 d . . . . .
H12A H 0.5487 0.6349 0.9338 0.045 Uiso 1 1 calc GR . . . .
H12B H 0.4011 0.5991 0.9249 0.045 Uiso 1 1 calc GR . . . .
H12C H 0.4162 0.7232 0.8728 0.045 Uiso 1 1 calc GR . . . .
C13 C 0.3185(3) 0.7667(2) 0.6669(2) 0.0303(6) Uani 1 1 d . . . . .
H13A H 0.3175 0.8132 0.7082 0.045 Uiso 1 1 calc GR . . . .
H13B H 0.2354 0.7303 0.6878 0.045 Uiso 1 1 calc GR . . . .
H13C H 0.3138 0.8107 0.5915 0.045 Uiso 1 1 calc GR . . . .
C14 C 0.4943(3) 0.6641(2) 0.5016(2) 0.0289(6) Uani 1 1 d . . . . .
H14A H 0.4493 0.7402 0.4703 0.043 Uiso 1 1 calc GR . . . .
H14B H 0.4263 0.6185 0.5016 0.043 Uiso 1 1 calc GR . . . .
H14C H 0.5809 0.6490 0.4601 0.043 Uiso 1 1 calc GR . . . .
C15 C 0.7530(3) 0.4813(2) 0.6273(2) 0.0261(5) Uani 1 1 d . . . . .
H15A H 0.7595 0.5123 0.5500 0.039 Uiso 1 1 calc GR . . . .
H15B H 0.7168 0.4135 0.6484 0.039 Uiso 1 1 calc GR . . . .
H15C H 0.8487 0.4672 0.6565 0.039 Uiso 1 1 calc GR . . . .
C16 C 0.9657(3) 0.8245(2) 1.03499(19) 0.0230(5) Uani 1 1 d . . . . .
H16A H 0.9620 0.7498 1.0831 0.028 Uiso 1 1 calc R . . . .
H16B H 0.9129 0.8739 1.0705 0.028 Uiso 1 1 calc R . . . .
C17 C 1.0135(3) 0.6655(2) 0.9357(2) 0.0245(5) Uani 1 1 d . . . . .
H17A H 1.1052 0.6820 0.9471 0.037 Uiso 1 1 calc GR . . . .
H17B H 1.0287 0.6269 0.8858 0.037 Uiso 1 1 calc GR . . . .
H17C H 0.9759 0.6204 1.0031 0.037 Uiso 1 1 calc GR . . . .
C18 C 1.1214(3) 0.83854(19) 1.01902(18) 0.0197(4) Uani 1 1 d . . . . .
C19 C 1.1777(3) 0.9005(2) 0.92356(19) 0.0227(5) Uani 1 1 d . . . . .
H19 H 1.1179 0.9343 0.8638 0.027 Uiso 1 1 calc R . . . .
C20 C 1.3204(3) 0.9133(2) 0.9146(2) 0.0284(5) Uani 1 1 d . . . . .
H20 H 1.3574 0.9562 0.8491 0.034 Uiso 1 1 calc R . . . .
C21 C 1.4091(3) 0.8635(2) 1.0013(2) 0.0312(6) Uani 1 1 d . . . . .
H21 H 1.5068 0.8722 0.9951 0.037 Uiso 1 1 calc R . . . .
C22 C 1.3542(3) 0.8008(2) 1.0973(2) 0.0295(6) Uani 1 1 d . . . . .
H22 H 1.4145 0.7662 1.1567 0.035 Uiso 1 1 calc R . . . .
C23 C 1.2109(3) 0.78900(19) 1.10587(19) 0.0231(5) Uani 1 1 d . . . . .
H23 H 1.1735 0.7467 1.1716 0.028 Uiso 1 1 calc R . . . .
C24 C 0.7358(3) 0.8862(2) 0.40662(18) 0.0210(5) Uani 1 1 d . . . . .
H24A H 0.6694 0.8581 0.3757 0.025 Uiso 1 1 calc R . . . .
H24B H 0.6789 0.9464 0.4266 0.025 Uiso 1 1 calc R . . . .
C25 C 0.9526(3) 0.8461(2) 0.54845(19) 0.0211(5) Uani 1 1 d . . . . .
H25A H 0.9042 0.9051 0.5736 0.025 Uiso 1 1 calc R . . . .
H25B H 1.0172 0.7937 0.6047 0.025 Uiso 1 1 calc R . . . .
C26 C 0.9332(3) 0.6917(2) 0.4606(2) 0.0238(5) Uani 1 1 d . . . . .
H26A H 0.9973 0.6338 0.5135 0.029 Uiso 1 1 calc R . . . .
H26B H 0.8730 0.6574 0.4316 0.029 Uiso 1 1 calc R . . . .
C27 C 0.9298(3) 0.8404(2) 0.29287(19) 0.0261(5) Uani 1 1 d . . . . .
H27A H 0.9915 0.8725 0.2312 0.031 Uiso 1 1 calc R . . . .
H27B H 0.8619 0.8073 0.2693 0.031 Uiso 1 1 calc R . . . .
C28 C 0.9465(3) 0.9709(2) 0.36854(19) 0.0233(5) Uani 1 1 d . . . . .
H28A H 0.8896 1.0255 0.3964 0.028 Uiso 1 1 calc R . . . .
H28B H 1.0082 1.0083 0.3095 0.028 Uiso 1 1 calc R . . . .
C29 C 1.1154(3) 0.8055(2) 0.4137(2) 0.0272(5) Uani 1 1 d . . . . .
H29A H 1.1835 0.8362 0.3561 0.033 Uiso 1 1 calc R . . . .
H29B H 1.1727 0.7488 0.4719 0.033 Uiso 1 1 calc R . . . .
P2 P 0.73989(8) 0.58585(6) 0.23451(6) 0.02929(15) Uani 1 1 d . . . . .
F1 F 0.7778(4) 0.4878(3) 0.1984(3) 0.1028(11) Uani 1 1 d . . . . .
F2 F 0.6985(3) 0.6884(2) 0.2709(3) 0.0862(9) Uani 1 1 d . . . . .
F3 F 0.7572(3) 0.5091(3) 0.3536(2) 0.0956(11) Uani 1 1 d . . . . .
F4 F 0.7223(3) 0.6695(2) 0.11736(19) 0.0765(8) Uani 1 1 d . . . . .
F5 F 0.9052(2) 0.5957(2) 0.2274(2) 0.0708(8) Uani 1 1 d . . . . .
F6 F 0.5746(2) 0.58013(17) 0.2435(2) 0.0633(7) Uani 1 1 d . . . . .

loop_
_atom_site_aniso_label
_atom_site_aniso_U_11
_atom_site_aniso_U_22
_atom_site_aniso_U_33
_atom_site_aniso_U_23
_atom_site_aniso_U_13
_atom_site_aniso_U_12
Rh1 0.01357(8) 0.01551(8) 0.01410(8) -0.00569(6) -0.00212(6) -0.00304(6)
S1 0.0185(3) 0.0182(3) 0.0210(3) -0.0082(2) -0.0045(2) 0.0005(2)
P1 0.0145(3) 0.0163(3) 0.0148(3) -0.0057(2) -0.0013(2) -0.0035(2)
O1 0.0178(8) 0.0187(8) 0.0211(8) -0.0108(6) -0.0069(6) -0.0003(6)
N1 0.0213(10) 0.0240(10) 0.0161(9) -0.0094(8) 0.0000(7) -0.0084(8)
N2 0.0185(10) 0.0289(11) 0.0221(10) -0.0087(8) 0.0014(8) -0.0105(8)
N3 0.0212(10) 0.0244(10) 0.0171(9) -0.0047(8) 0.0004(7) -0.0079(8)
N4 0.0245(11) 0.0256(10) 0.0250(10) -0.0112(9) 0.0069(8) -0.0061(8)
C1 0.0208(11) 0.0199(10) 0.0161(10) -0.0074(8) -0.0020(8) -0.0061(8)
C2 0.0172(10) 0.0166(10) 0.0155(10) -0.0065(8) -0.0003(8) -0.0042(8)
C3 0.0168(10) 0.0185(10) 0.0181(10) -0.0070(8) 0.0012(8) -0.0049(8)
C4 0.0212(11) 0.0187(11) 0.0240(11) -0.0104(9) 0.0024(9) -0.0035(9)
C5 0.0252(12) 0.0217(11) 0.0243(12) -0.0141(9) 0.0036(9) -0.0079(9)
C6 0.0192(11) 0.0165(10) 0.0213(11) -0.0043(8) -0.0002(9) -0.0061(8)
C7 0.0185(11) 0.0217(11) 0.0217(11) -0.0074(9) 0.0033(9) -0.0079(9)
C8 0.0143(10) 0.0241(11) 0.0263(12) -0.0102(9) -0.0016(9) -0.0047(9)
C9 0.0197(11) 0.0217(11) 0.0227(11) -0.0094(9) -0.0027(9) -0.0089(9)
C10 0.0183(11) 0.0179(10) 0.0220(11) -0.0078(9) 0.0013(9) -0.0071(8)
C11 0.0310(13) 0.0208(11) 0.0207(11) -0.0021(9) -0.0040(10) -0.0013(10)
C12 0.0330(14) 0.0328(14) 0.0235(12) -0.0117(11) 0.0076(11) -0.0036(11)
C13 0.0179(12) 0.0342(14) 0.0373(15) -0.0132(12) -0.0033(10) 0.0010(10)
C14 0.0272(13) 0.0396(15) 0.0264(13) -0.0160(11) -0.0076(10) -0.0089(11)
C15 0.0296(13) 0.0204(11) 0.0308(13) -0.0135(10) 0.0014(10) -0.0029(10)
C16 0.0274(12) 0.0301(13) 0.0166(11) -0.0108(9) -0.0006(9) -0.0116(10)
C17 0.0265(13) 0.0238(12) 0.0243(12) -0.0085(10) -0.0099(10) -0.0026(10)
C18 0.0251(12) 0.0185(10) 0.0196(11) -0.0108(9) -0.0010(9) -0.0053(9)
C19 0.0277(12) 0.0236(12) 0.0200(11) -0.0106(9) -0.0010(9) -0.0061(10)
C20 0.0309(14) 0.0302(13) 0.0284(13) -0.0148(11) 0.0072(11) -0.0104(11)
C21 0.0218(12) 0.0373(15) 0.0429(16) -0.0247(13) 0.0015(11) -0.0051(11)
C22 0.0273(13) 0.0286(13) 0.0341(14) -0.0137(11) -0.0098(11) 0.0009(10)
C23 0.0315(13) 0.0186(11) 0.0203(11) -0.0076(9) -0.0032(10) -0.0040(9)
C24 0.0181(11) 0.0240(11) 0.0186(11) -0.0036(9) -0.0035(8) -0.0041(9)
C25 0.0186(11) 0.0289(12) 0.0197(11) -0.0103(9) 0.0000(9) -0.0102(9)
C26 0.0262(12) 0.0207(11) 0.0253(12) -0.0101(9) 0.0051(10) -0.0050(9)
C27 0.0337(14) 0.0303(13) 0.0187(11) -0.0109(10) 0.0045(10) -0.0134(11)
C28 0.0268(12) 0.0234(12) 0.0216(11) -0.0072(9) 0.0035(9) -0.0118(10)
C29 0.0184(11) 0.0337(14) 0.0281(13) -0.0105(11) 0.0040(10) -0.0044(10)
P2 0.0252(3) 0.0360(4) 0.0311(4) -0.0145(3) 0.0047(3) -0.0128(3)
F1 0.095(2) 0.086(2) 0.165(3) -0.097(2) 0.031(2) -0.0176(17)
F2 0.085(2) 0.0868(19) 0.127(3) -0.0776(19) 0.0274(18) -0.0437(16)
F3 0.0704(18) 0.129(3) 0.0470(14) 0.0220(15) 0.0005(13) -0.0287(18)
F4 0.0544(15) 0.100(2) 0.0498(13) 0.0095(13) -0.0081(11) -0.0214(14)
F5 0.0263(10) 0.0843(17) 0.0743(16) 0.0108(13) -0.0044(10) -0.0198(11)
F6 0.0308(10) 0.0470(12) 0.1077(19) -0.0149(12) 0.0010(11) -0.0212(9)

loop_
_atom_type_symbol
_atom_type_description
_atom_type_scat_dispersion_real
_atom_type_scat_dispersion_imag
_atom_type_scat_source
C C 0.0033 0.0016 'International Tables Vol C Tables 4.2.6.8 and 6.1.1.4'
H H 0.0000 0.0000 'International Tables Vol C Tables 4.2.6.8 and 6.1.1.4'
F F 0.0171 0.0103 'International Tables Vol C Tables 4.2.6.8 and 6.1.1.4'
N N 0.0061 0.0033 'International Tables Vol C Tables 4.2.6.8 and 6.1.1.4'
O O 0.0106 0.0060 'International Tables Vol C Tables 4.2.6.8 and 6.1.1.4'
P P 0.1023 0.0942 'International Tables Vol C Tables 4.2.6.8 and 6.1.1.4'
Rh Rh -1.1178 0.9187 'International Tables Vol C Tables 4.2.6.8 and 6.1.1.4'
S S 0.1246 0.1234 'International Tables Vol C Tables 4.2.6.8 and 6.1.1.4'

loop_
_geom_angle_atom_site_label_1
_geom_angle_atom_site_label_2
_geom_angle_atom_site_label_3
_geom_angle
_geom_angle_site_symmetry_1
_geom_angle_site_symmetry_3
_geom_angle_publ_flag
P1 Rh1 S1 88.21(2) . . ?
O1 Rh1 S1 83.20(5) . . ?
O1 Rh1 P1 88.28(5) . . ?
O1 Rh1 C6 90.38(8) . . ?
O1 Rh1 C7 102.88(8) . . ?
O1 Rh1 C8 140.09(8) . . ?
O1 Rh1 C9 152.51(8) . . ?
O1 Rh1 C10 114.08(8) . . ?
C6 Rh1 S1 137.02(7) . . ?
C6 Rh1 P1 134.20(6) . . ?
C6 Rh1 C7 38.15(9) . . ?
C7 Rh1 S1 102.20(6) . . ?
C7 Rh1 P1 165.45(7) . . ?
C8 Rh1 S1 95.19(7) . . ?
C8 Rh1 P1 131.61(7) . . ?
C8 Rh1 C6 63.95(9) . . ?
C8 Rh1 C7 38.30(9) . . ?
C9 Rh1 S1 122.35(7) . . ?
C9 Rh1 P1 101.44(7) . . ?
C9 Rh1 C6 64.36(9) . . ?
C9 Rh1 C7 64.45(9) . . ?
C9 Rh1 C8 38.48(9) . . ?
C9 Rh1 C10 38.86(9) . . ?
C10 Rh1 S1 159.39(6) . . ?
C10 Rh1 P1 102.85(6) . . ?
C10 Rh1 C6 38.18(9) . . ?
C10 Rh1 C7 64.22(9) . . ?
C10 Rh1 C8 64.44(9) . . ?
C3 S1 Rh1 96.57(8) . . ?
C24 P1 Rh1 119.42(8) . . ?
C24 P1 C26 98.59(12) . . ?
C25 P1 Rh1 113.03(8) . . ?
C25 P1 C24 98.69(11) . . ?
C25 P1 C26 98.65(12) . . ?
C26 P1 Rh1 123.88(8) . . ?
C2 O1 Rh1 116.52(14) . . ?
C1 N1 C16 120.6(2) . . ?
C5 N1 C1 121.5(2) . . ?
C5 N1 C16 117.7(2) . . ?
C28 N2 C25 110.12(19) . . ?
C28 N2 C29 108.4(2) . . ?
C29 N2 C25 110.8(2) . . ?
C27 N3 C24 110.74(19) . . ?
C27 N3 C28 108.7(2) . . ?
C28 N3 C24 111.28(19) . . ?
C27 N4 C26 111.1(2) . . ?
C29 N4 C26 111.6(2) . . ?
C29 N4 C27 108.4(2) . . ?
N1 C1 C2 119.6(2) . . ?
N1 C1 C17 120.1(2) . . ?
C2 C1 C17 120.3(2) . . ?
O1 C2 C1 118.9(2) . . ?
O1 C2 C3 122.1(2) . . ?
C1 C2 C3 118.9(2) . . ?
C2 C3 S1 118.43(17) . . ?
C4 C3 S1 123.26(18) . . ?
C4 C3 C2 118.3(2) . . ?
C5 C4 C3 120.5(2) . . ?
N1 C5 C4 121.0(2) . . ?
C7 C6 Rh1 71.43(13) . . ?
C7 C6 C11 125.1(2) . . ?
C10 C6 Rh1 70.83(13) . . ?
C10 C6 C7 109.0(2) . . ?
C10 C6 C11 125.9(2) . . ?
C11 C6 Rh1 122.39(17) . . ?
C6 C7 Rh1 70.42(13) . . ?
C6 C7 C8 107.4(2) . . ?
C6 C7 C12 126.3(2) . . ?
C8 C7 Rh1 70.29(13) . . ?
C8 C7 C12 126.1(2) . . ?
C12 C7 Rh1 127.76(18) . . ?
C7 C8 Rh1 71.41(13) . . ?
C7 C8 C13 124.6(2) . . ?
C9 C8 Rh1 70.08(13) . . ?
C9 C8 C7 108.3(2) . . ?
C9 C8 C13 127.1(2) . . ?
C13 C8 Rh1 126.64(18) . . ?
C8 C9 Rh1 71.43(13) . . ?
C8 C9 C10 107.9(2) . . ?
C8 C9 C14 126.1(2) . . ?
C10 C9 Rh1 71.21(13) . . ?
C10 C9 C14 125.5(2) . . ?
C14 C9 Rh1 129.13(18) . . ?
C6 C10 Rh1 70.99(13) . . ?
C6 C10 C9 107.4(2) . . ?
C6 C10 C15 125.3(2) . . ?
C9 C10 Rh1 69.93(13) . . ?
C9 C10 C15 126.7(2) . . ?
C15 C10 Rh1 130.68(17) . . ?
N1 C16 C18 115.1(2) . . ?
C19 C18 C16 123.3(2) . . ?
C19 C18 C23 118.9(2) . . ?
C23 C18 C16 117.8(2) . . ?
C20 C19 C18 120.7(2) . . ?
C19 C20 C21 120.2(3) . . ?
C20 C21 C22 119.7(3) . . ?
C23 C22 C21 119.8(3) . . ?
C22 C23 C18 120.7(2) . . ?
N3 C24 P1 111.48(16) . . ?
N2 C25 P1 112.40(16) . . ?
N4 C26 P1 110.89(16) . . ?
N3 C27 N4 114.6(2) . . ?
N3 C28 N2 114.9(2) . . ?
N4 C29 N2 114.6(2) . . ?
F1 P2 F2 179.2(2) . . ?
F1 P2 F3 90.5(2) . . ?
F1 P2 F4 93.21(19) . . ?
F1 P2 F5 90.81(17) . . ?
F1 P2 F6 91.61(16) . . ?
F3 P2 F2 90.06(19) . . ?
F3 P2 F4 176.20(19) . . ?
F3 P2 F5 90.27(14) . . ?
F3 P2 F6 89.54(15) . . ?
F4 P2 F2 86.23(18) . . ?
F4 P2 F5 88.90(13) . . ?
F5 P2 F2 89.82(16) . . ?
F6 P2 F2 87.77(14) . . ?
F6 P2 F4 91.12(14) . . ?
F6 P2 F5 177.57(16) . . ?

loop_
_geom_bond_atom_site_label_1
_geom_bond_atom_site_label_2
_geom_bond_distance
_geom_bond_site_symmetry_2
_geom_bond_publ_flag
Rh1 S1 2.3761(6) . ?
Rh1 P1 2.2803(6) . ?
Rh1 O1 2.0881(16) . ?
Rh1 C6 2.183(2) . ?
Rh1 C7 2.197(2) . ?
Rh1 C8 2.182(2) . ?
Rh1 C9 2.164(2) . ?
Rh1 C10 2.181(2) . ?
S1 C3 1.731(2) . ?
P1 C24 1.838(2) . ?
P1 C25 1.837(2) . ?
P1 C26 1.849(2) . ?
O1 C2 1.303(3) . ?
N1 C1 1.364(3) . ?
N1 C5 1.356(3) . ?
N1 C16 1.481(3) . ?
N2 C25 1.475(3) . ?
N2 C28 1.468(3) . ?
N2 C29 1.470(3) . ?
N3 C24 1.475(3) . ?
N3 C27 1.462(3) . ?
N3 C28 1.464(3) . ?
N4 C26 1.478(3) . ?
N4 C27 1.468(3) . ?
N4 C29 1.465(4) . ?
C1 C2 1.410(3) . ?
C1 C17 1.491(3) . ?
C2 C3 1.425(3) . ?
C3 C4 1.401(3) . ?
C4 C5 1.367(3) . ?
C6 C7 1.431(3) . ?
C6 C10 1.427(3) . ?
C6 C11 1.489(3) . ?
C7 C8 1.436(3) . ?
C7 C12 1.492(3) . ?
C8 C9 1.432(3) . ?
C8 C13 1.491(3) . ?
C9 C10 1.445(3) . ?
C9 C14 1.498(3) . ?
C10 C15 1.496(3) . ?
C16 C18 1.513(3) . ?
C18 C19 1.390(3) . ?
C18 C23 1.395(3) . ?
C19 C20 1.388(4) . ?
C20 C21 1.388(4) . ?
C21 C22 1.393(4) . ?
C22 C23 1.390(4) . ?
P2 F1 1.539(3) . ?
P2 F2 1.599(3) . ?
P2 F3 1.576(2) . ?
P2 F4 1.583(2) . ?
P2 F5 1.592(2) . ?
P2 F6 1.577(2) . ?

loop_
_geom_torsion_atom_site_label_1
_geom_torsion_atom_site_label_2
_geom_torsion_atom_site_label_3
_geom_torsion_atom_site_label_4
_geom_torsion
_geom_torsion_site_symmetry_1
_geom_torsion_site_symmetry_2
_geom_torsion_site_symmetry_3
_geom_torsion_site_symmetry_4
_geom_torsion_publ_flag
Rh1 S1 C3 C2 8.95(18) . . . . ?
Rh1 S1 C3 C4 -170.07(19) . . . . ?
Rh1 P1 C24 N3 172.06(13) . . . . ?
Rh1 P1 C25 N2 -177.26(14) . . . . ?
Rh1 P1 C26 N4 -175.16(13) . . . . ?
Rh1 O1 C2 C1 162.12(16) . . . . ?
Rh1 O1 C2 C3 -16.8(3) . . . . ?
Rh1 C6 C7 C8 60.87(16) . . . . ?
Rh1 C6 C7 C12 -123.0(3) . . . . ?
Rh1 C6 C10 C9 -60.77(15) . . . . ?
Rh1 C6 C10 C15 126.9(2) . . . . ?
Rh1 C7 C8 C9 60.66(16) . . . . ?
Rh1 C7 C8 C13 -122.2(2) . . . . ?
Rh1 C8 C9 C10 62.28(16) . . . . ?
Rh1 C8 C9 C14 -125.4(2) . . . . ?
Rh1 C9 C10 C6 61.45(16) . . . . ?
Rh1 C9 C10 C15 -126.4(2) . . . . ?
S1 C3 C4 C5 175.22(19) . . . . ?
O1 C2 C3 S1 3.5(3) . . . . ?
O1 C2 C3 C4 -177.5(2) . . . . ?
N1 C1 C2 O1 -179.4(2) . . . . ?
N1 C1 C2 C3 -0.5(3) . . . . ?
N1 C16 C18 C19 21.9(3) . . . . ?
N1 C16 C18 C23 -159.9(2) . . . . ?
C1 N1 C5 C4 2.6(4) . . . . ?
C1 N1 C16 C18 80.2(3) . . . . ?
C1 C2 C3 S1 -175.46(17) . . . . ?
C1 C2 C3 C4 3.6(3) . . . . ?
C2 C3 C4 C5 -3.8(3) . . . . ?
C3 C4 C5 N1 0.8(4) . . . . ?
C5 N1 C1 C2 -2.7(3) . . . . ?
C5 N1 C1 C17 179.7(2) . . . . ?
C5 N1 C16 C18 -104.3(3) . . . . ?
C6 C7 C8 Rh1 -60.95(16) . . . . ?
C6 C7 C8 C9 -0.3(3) . . . . ?
C6 C7 C8 C13 176.8(2) . . . . ?
C7 C6 C10 Rh1 61.56(16) . . . . ?
C7 C6 C10 C9 0.8(3) . . . . ?
C7 C6 C10 C15 -171.5(2) . . . . ?
C7 C8 C9 Rh1 -61.50(16) . . . . ?
C7 C8 C9 C10 0.8(3) . . . . ?
C7 C8 C9 C14 173.1(2) . . . . ?
C8 C9 C10 Rh1 -62.42(16) . . . . ?
C8 C9 C10 C6 -1.0(3) . . . . ?
C8 C9 C10 C15 171.2(2) . . . . ?
C10 C6 C7 Rh1 -61.19(16) . . . . ?
C10 C6 C7 C8 -0.3(3) . . . . ?
C10 C6 C7 C12 175.8(2) . . . . ?
C11 C6 C7 Rh1 117.0(2) . . . . ?
C11 C6 C7 C8 177.9(2) . . . . ?
C11 C6 C7 C12 -6.0(4) . . . . ?
C11 C6 C10 Rh1 -116.6(2) . . . . ?
C11 C6 C10 C9 -177.4(2) . . . . ?
C11 C6 C10 C15 10.3(4) . . . . ?
C12 C7 C8 Rh1 122.9(3) . . . . ?
C12 C7 C8 C9 -176.4(2) . . . . ?
C12 C7 C8 C13 0.7(4) . . . . ?
C13 C8 C9 Rh1 121.5(3) . . . . ?
C13 C8 C9 C10 -176.3(2) . . . . ?
C13 C8 C9 C14 -3.9(4) . . . . ?
C14 C9 C10 Rh1 125.2(2) . . . . ?
C14 C9 C10 C6 -173.4(2) . . . . ?
C14 C9 C10 C15 -1.2(4) . . . . ?
C16 N1 C1 C2 172.7(2) . . . . ?
C16 N1 C1 C17 -5.0(3) . . . . ?
C16 N1 C5 C4 -172.9(2) . . . . ?
C16 C18 C19 C20 177.8(2) . . . . ?
C16 C18 C23 C22 -178.5(2) . . . . ?
C17 C1 C2 O1 -1.8(3) . . . . ?
C17 C1 C2 C3 177.2(2) . . . . ?
C18 C19 C20 C21 0.5(4) . . . . ?
C19 C18 C23 C22 -0.3(4) . . . . ?
C19 C20 C21 C22 -0.1(4) . . . . ?
C20 C21 C22 C23 -0.4(4) . . . . ?
C21 C22 C23 C18 0.6(4) . . . . ?
C23 C18 C19 C20 -0.3(4) . . . . ?
C24 P1 C25 N2 -50.05(19) . . . . ?
C24 P1 C26 N4 50.4(2) . . . . ?
C24 N3 C27 N4 -68.0(3) . . . . ?
C24 N3 C28 N2 68.0(3) . . . . ?
C25 P1 C24 N3 49.35(19) . . . . ?
C25 P1 C26 N4 -49.8(2) . . . . ?
C25 N2 C28 N3 -67.5(3) . . . . ?
C25 N2 C29 N4 66.7(3) . . . . ?
C26 P1 C24 N3 -50.85(19) . . . . ?
C26 P1 C25 N2 50.10(19) . . . . ?
C26 N4 C27 N3 68.1(3) . . . . ?
C26 N4 C29 N2 -67.9(3) . . . . ?
C27 N3 C24 P1 61.0(2) . . . . ?
C27 N3 C28 N2 -54.2(3) . . . . ?
C27 N4 C26 P1 -60.5(2) . . . . ?
C27 N4 C29 N2 54.7(3) . . . . ?
C28 N2 C25 P1 60.1(2) . . . . ?
C28 N2 C29 N4 -54.2(3) . . . . ?
C28 N3 C24 P1 -60.0(2) . . . . ?
C28 N3 C27 N4 54.6(3) . . . . ?
C29 N2 C25 P1 -59.8(2) . . . . ?
C29 N2 C28 N3 53.9(3) . . . . ?
C29 N4 C26 P1 60.6(2) . . . . ?
C29 N4 C27 N3 -54.9(3) . . . . ?
